data_2108683
loop_
_publ_author_name
'Zhang, Xiaoyu'
'Yang, Qinglin'
'Yun, Meng'
'Si, Changdai'
'An, Ning'
'Jia, Meimei'
'Liu, Jiacheng'
'Dong, Xiuyan'

_publ_section_title
;
 Seven new metal--organic frameworks assembled from semi-rigid
 polycarboxylate and auxiliary N-donor ligands: syntheses, structures and
 properties
;
_journal_coeditor_code RM5037SUP1
_journal_issue 6
_journal_name_full 'Acta Crystallographica Section B'
_journal_page_first
;
;
_journal_paper_doi 10.1107/S2052520620012834
_journal_volume 76
_journal_year 2020
_chemical_formula_iupac '[Zn2 (C16 H6 O9) (C12 H14 N4 O2) (H2 O1)2]'
_chemical_formula_moiety 'C28 H20 N4 O11 Zn2'
_chemical_formula_sum 'C28 H20 N4 O11 Zn2'
_chemical_formula_weight 719.22
_chemical_name_systematic
Poly[diaqua[1,4-bis(1<it>H</it>-imidazol-1-yl)benzene][\m~4~-3-(3,5-dicarboxylatophenoxy)phthalato]dizinc(II)]
_space_group_IT_number 2
_space_group_name_Hall '-P 1'
_space_group_name_H-M_alt 'P -1'
_symmetry_cell_setting triclinic
_symmetry_space_group_name_H-M 'P -1'
_atom_sites_solution_hydrogens geom
_atom_sites_solution_primary direct
_atom_sites_solution_secondary difmap
_audit_creation_method SHELXL-97
_cell_angle_alpha 104.630(5)
_cell_angle_beta 105.637(5)
_cell_angle_gamma 109.156(5)
_cell_formula_units_Z 2
_cell_length_a 10.070(3)
_cell_length_b 12.144(3)
_cell_length_c 14.172(4)
_cell_measurement_reflns_used 1707
_cell_measurement_temperature 296(2)
_cell_measurement_theta_max 22.16
_cell_measurement_theta_min 2.30
_cell_volume 1461.6(7)
_computing_cell_refinement 'SAINT (Bruker, 2015)'
_computing_data_collection 'APEX2 (Bruker, 2015)'
_computing_data_reduction 'SAINT (Bruker, 2015)'
_computing_molecular_graphics 'SHELXTL (Sheldrick, 2008)'
_computing_publication_material 'SHELXTL (Sheldrick, 2008)'
_computing_structure_refinement 'SHELXL97 (Sheldrick, 2008)'
_computing_structure_solution 'SHELXS97 (Sheldrick, 2008)'
_diffrn_ambient_temperature 296(2)
_diffrn_measured_fraction_theta_full 0.985
_diffrn_measured_fraction_theta_max 0.985
_diffrn_measurement_device_type 'Bruker APEXII CCD'
_diffrn_measurement_method '\f and \w scans'
_diffrn_radiation_monochromator graphite
_diffrn_radiation_source 'fine-focus sealed tube'
_diffrn_radiation_type MoK\a
_diffrn_radiation_wavelength 0.71073
_diffrn_reflns_av_R_equivalents 0.0621
_diffrn_reflns_av_sigmaI/netI 0.0900
_diffrn_reflns_limit_h_max 11
_diffrn_reflns_limit_h_min -11
_diffrn_reflns_limit_k_max 14
_diffrn_reflns_limit_k_min -14
_diffrn_reflns_limit_l_max 16
_diffrn_reflns_limit_l_min -16
_diffrn_reflns_number 10904
_diffrn_reflns_theta_full 25.01
_diffrn_reflns_theta_max 25.01
_diffrn_reflns_theta_min 1.99
_exptl_absorpt_coefficient_mu 1.709
_exptl_absorpt_correction_T_max 0.7049
_exptl_absorpt_correction_T_min 0.6554
_exptl_absorpt_correction_type multi-scan
_exptl_absorpt_process_details '(SADABS; Sheldrick, 1997)'
_exptl_crystal_colour colorless
_exptl_crystal_density_diffrn 1.634
_exptl_crystal_density_method 'not measured'
_exptl_crystal_description block
_exptl_crystal_F_000 728
_exptl_crystal_size_max 0.27
_exptl_crystal_size_mid 0.25
_exptl_crystal_size_min 0.22
_platon_squeeze_details
;
;
_refine_diff_density_max 0.610
_refine_diff_density_min -0.716
_refine_diff_density_rms 0.154
_refine_ls_extinction_method none
_refine_ls_goodness_of_fit_ref 0.993
_refine_ls_hydrogen_treatment mixed
_refine_ls_matrix_type full
_refine_ls_number_parameters 406
_refine_ls_number_reflns 5073
_refine_ls_number_restraints 1
_refine_ls_restrained_S_all 0.993
_refine_ls_R_factor_all 0.0834
_refine_ls_R_factor_gt 0.0565
_refine_ls_shift/su_max 0.000
_refine_ls_shift/su_mean 0.000
_refine_ls_structure_factor_coef Fsqd
_refine_ls_weighting_details 'calc w=1/[\s^2^(Fo^2^)+(0.0831P)^2^+0.0000P] where P=(Fo^2^+2Fc^2^)/3'
_refine_ls_weighting_scheme calc
_refine_ls_wR_factor_gt 0.1455
_refine_ls_wR_factor_ref 0.1589
_reflns_number_gt 3401
_reflns_number_total 5073
_reflns_threshold_expression >2sigma(I)
_cod_data_source_file rm5037sup1.cif
_cod_data_source_block 2
_cod_depositor_comments
;
The following automatic conversions were performed:

data item '_symmetry_cell_setting' value 'Triclinic' was changed to
'triclinic' in accordance with the
/home/data/users/saulius/crontab/automatic-downloads/rss-feeds/IUCr/lib/dictionaries/cif_core.dic
dictionary named 'cif_core.dic' version 2.4.2 last updated on
2011-04-26.

Automatic conversion script
Id: cif_fix_values 7556 2019-12-06 15:28:31Z antanas 
;
_cod_original_cell_volume 1461.5(7)
_cod_original_sg_symbol_H-M P-1
_cod_database_code 2108683
_publcif_datablock.id {69bc3e6d-8b22-4284-afd8-ace7864e1254}

loop_
_symmetry_equiv_pos_as_xyz
'x, y, z'
'-x, -y, -z'

loop_
_atom_site_label
_atom_site_type_symbol
_atom_site_fract_x
_atom_site_fract_y
_atom_site_fract_z
_atom_site_U_iso_or_equiv
_atom_site_adp_type
_atom_site_occupancy
_atom_site_symmetry_multiplicity
_atom_site_calc_flag
_atom_site_refinement_flags
_atom_site_disorder_assembly
_atom_site_disorder_group
C1 C 0.4915(6) 0.3987(5) 0.1389(4) 0.0263(12) Uani 1 1 d . . .
C2 C 0.4181(6) 0.4271(4) 0.2163(4) 0.0246(12) Uani 1 1 d . . .
C3 C 0.3317(6) 0.4964(5) 0.2124(4) 0.0287(12) Uani 1 1 d . . .
C4 C 0.2764(7) 0.5224(6) 0.2905(5) 0.0385(14) Uani 1 1 d . . .
H4 H 0.2197 0.5693 0.2878 0.046 Uiso 1 1 calc R . .
C5 C 0.3033(7) 0.4805(6) 0.3723(5) 0.0411(15) Uani 1 1 d . . .
H5 H 0.2677 0.5014 0.4252 0.049 Uiso 1 1 calc R . .
C6 C 0.3828(7) 0.4076(5) 0.3757(5) 0.0374(14) Uani 1 1 d . . .
H6 H 0.4003 0.3777 0.4300 0.045 Uiso 1 1 calc R . .
C7 C 0.4366(6) 0.3797(5) 0.2958(4) 0.0288(12) Uani 1 1 d . . .
C8 C 0.4499(6) 0.1837(5) 0.2846(4) 0.0274(12) Uani 1 1 d . . .
C9 C 0.2994(6) 0.1196(5) 0.2666(4) 0.0312(13) Uani 1 1 d . . .
H9 H 0.2359 0.1607 0.2640 0.037 Uiso 1 1 calc R . .
C10 C 0.2423(6) -0.0065(5) 0.2524(5) 0.0321(13) Uani 1 1 d . . .
C11 C 0.3354(6) -0.0688(5) 0.2545(5) 0.0349(14) Uani 1 1 d . . .
H11 H 0.2963 -0.1536 0.2444 0.042 Uiso 1 1 calc R . .
C12 C 0.4855(6) -0.0055(5) 0.2714(5) 0.0347(13) Uani 1 1 d . . .
C13 C 0.5427(7) 0.1205(6) 0.2871(5) 0.0377(14) Uani 1 1 d . . .
H13 H 0.6448 0.1637 0.2995 0.045 Uiso 1 1 calc R . .
C14 C 0.5842(7) -0.0747(6) 0.2732(5) 0.0408(15) Uani 1 1 d . . .
C15 C 0.7092(6) 0.4617(5) -0.1215(5) 0.0302(13) Uani 1 1 d . . .
C16 C 1.0811(7) -0.0774(5) 0.2381(5) 0.0370(14) Uani 1 1 d . . .
C17 C 0.6929(8) 0.2076(6) 0.1082(6) 0.057(2) Uani 1 1 d . . .
H17 H 0.6275 0.2170 0.1418 0.068 Uiso 1 1 calc R . .
C18 C 0.7461(8) 0.1191(6) 0.1032(6) 0.055(2) Uani 1 1 d . . .
H18 H 0.7237 0.0562 0.1304 0.065 Uiso 1 1 calc R . .
C19 C 0.8377(6) 0.2389(5) 0.0241(5) 0.0336(14) Uani 1 1 d . . .
H19 H 0.8926 0.2730 -0.0127 0.040 Uiso 1 1 calc R . .
C20 C 1.0664(7) 0.1284(5) 0.0269(5) 0.0349(14) Uani 1 1 d . . .
H20 H 1.1110 0.2151 0.0452 0.042 Uiso 1 1 calc R . .
C21 C 0.9230(6) 0.0691(5) 0.0240(4) 0.0291(12) Uani 1 1 d . . .
C22 C 0.8565(6) -0.0574(5) -0.0020(4) 0.0340(14) Uani 1 1 d . . .
H22 H 0.7593 -0.0959 -0.0030 0.041 Uiso 1 1 calc R . .
C23 C 0.8674(8) -0.1469(6) 0.4833(5) 0.0461(17) Uani 1 1 d . . .
H23 H 0.8478 -0.0788 0.5114 0.055 Uiso 1 1 calc R . .
C24 C 0.9040(8) -0.2181(6) 0.5344(5) 0.0473(17) Uani 1 1 d . . .
H24 H 0.9149 -0.2082 0.6037 0.057 Uiso 1 1 calc R . .
C25 C 0.8972(7) -0.2863(5) 0.3751(5) 0.0380(15) Uani 1 1 d . . .
H25 H 0.9030 -0.3334 0.3147 0.046 Uiso 1 1 calc R . .
C26 C 0.9618(6) -0.4063(5) 0.4817(4) 0.0296(13) Uani 1 1 d . . .
C27 C 1.0523(7) -0.3881(6) 0.5818(5) 0.0391(15) Uani 1 1 d . . .
H27 H 1.0864 -0.3125 0.6375 0.047 Uiso 1 1 calc R . .
C28 C 1.0927(7) -0.4810(6) 0.6000(5) 0.0412(15) Uani 1 1 d . . .
H28 H 1.1563 -0.4675 0.6671 0.049 Uiso 1 1 calc R . .
N1 N 0.7477(5) 0.2812(4) 0.0574(4) 0.0341(11) Uani 1 1 d . . .
N2 N 0.8408(5) 0.1415(4) 0.0495(4) 0.0327(11) Uani 1 1 d . . .
N3 N 0.8634(5) -0.1898(4) 0.3836(4) 0.0350(12) Uani 1 1 d . . .
N4 N 0.9225(5) -0.3084(4) 0.4656(4) 0.0341(11) Uani 1 1 d . . .
O1 O 0.6303(4) 0.4719(3) 0.1672(3) 0.0322(9) Uani 1 1 d . . .
O2 O 0.4170(4) 0.3043(3) 0.0567(3) 0.0386(10) Uani 1 1 d . . .
O3 O 0.5201(4) 0.3080(3) 0.2968(3) 0.0354(10) Uani 1 1 d . . .
O4 O 0.5403(5) -0.1796(4) 0.2769(5) 0.0642(15) Uani 1 1 d . . .
O5 O 0.7171(5) -0.0153(4) 0.2749(4) 0.0481(12) Uani 1 1 d . . .
O6 O 0.6273(4) 0.4584(3) -0.0673(3) 0.0329(9) Uani 1 1 d . . .
O7 O 0.8201(4) 0.4367(4) -0.1011(3) 0.0413(10) Uani 1 1 d . . .
O8 O 0.9352(4) 0.5673(3) 0.1452(3) 0.0407(10) Uani 1 1 d D . .
H8A H 0.9380 0.6398 0.1527 0.061 Uiso 1 1 d RD . .
H8C H 0.9916 0.5542 0.1128 0.061 Uiso 1 1 d R . .
O9 O 1.0066(4) -0.0153(3) 0.2600(3) 0.0357(10) Uani 1 1 d . . .
O10 O 1.0283(5) -0.1915(4) 0.2100(5) 0.085(2) Uani 1 1 d . . .
O11 O 0.6914(4) -0.2870(4) 0.1399(3) 0.0441(11) Uani 1 1 d . . .
H11A H 0.6657 -0.2699 0.0851 0.066 Uiso 1 1 d R . .
H11C H 0.6120 -0.3291 0.1478 0.066 Uiso 1 1 d R . .
Zn1 Zn 0.72012(7) 0.43640(5) 0.06174(5) 0.0278(2) Uani 1 1 d . . .
Zn2 Zn 0.81860(7) -0.12623(6) 0.26728(5) 0.0309(2) Uani 1 1 d . . .

loop_
_atom_site_aniso_label
_atom_site_aniso_U_11
_atom_site_aniso_U_22
_atom_site_aniso_U_33
_atom_site_aniso_U_23
_atom_site_aniso_U_13
_atom_site_aniso_U_12
C1 0.032(3) 0.027(3) 0.033(3) 0.016(3) 0.018(3) 0.020(3)
C2 0.021(3) 0.020(2) 0.036(3) 0.009(2) 0.015(2) 0.009(2)
C3 0.025(3) 0.031(3) 0.036(3) 0.015(3) 0.015(3) 0.014(2)
C4 0.041(4) 0.053(4) 0.041(4) 0.021(3) 0.025(3) 0.033(3)
C5 0.050(4) 0.052(4) 0.031(3) 0.017(3) 0.025(3) 0.023(3)
C6 0.047(4) 0.040(3) 0.031(3) 0.021(3) 0.017(3) 0.017(3)
C7 0.027(3) 0.032(3) 0.035(3) 0.020(3) 0.014(3) 0.015(2)
C8 0.024(3) 0.032(3) 0.031(3) 0.018(2) 0.010(2) 0.015(2)
C9 0.031(3) 0.036(3) 0.035(3) 0.018(3) 0.012(3) 0.020(3)
C10 0.029(3) 0.033(3) 0.039(3) 0.016(3) 0.014(3) 0.015(2)
C11 0.030(3) 0.033(3) 0.054(4) 0.023(3) 0.023(3) 0.017(3)
C12 0.033(3) 0.043(3) 0.045(4) 0.027(3) 0.020(3) 0.024(3)
C13 0.030(3) 0.051(4) 0.048(4) 0.030(3) 0.022(3) 0.020(3)
C14 0.033(3) 0.044(3) 0.062(4) 0.030(3) 0.021(3) 0.025(3)
C15 0.026(3) 0.029(3) 0.038(3) 0.013(3) 0.018(3) 0.010(2)
C16 0.035(3) 0.035(3) 0.049(4) 0.018(3) 0.022(3) 0.018(3)
C17 0.078(5) 0.062(4) 0.096(6) 0.059(4) 0.070(5) 0.055(4)
C18 0.072(5) 0.057(4) 0.095(6) 0.057(4) 0.063(5) 0.052(4)
C19 0.039(3) 0.032(3) 0.051(4) 0.025(3) 0.028(3) 0.024(3)
C20 0.041(3) 0.027(3) 0.045(4) 0.016(3) 0.018(3) 0.021(3)
C21 0.032(3) 0.029(3) 0.034(3) 0.014(2) 0.014(3) 0.019(2)
C22 0.034(3) 0.030(3) 0.045(4) 0.019(3) 0.018(3) 0.017(3)
C23 0.067(5) 0.042(3) 0.046(4) 0.020(3) 0.025(4) 0.037(3)
C24 0.071(5) 0.052(4) 0.036(4) 0.020(3) 0.028(3) 0.037(4)
C25 0.046(4) 0.036(3) 0.034(3) 0.011(3) 0.013(3) 0.022(3)
C26 0.035(3) 0.025(3) 0.036(3) 0.018(3) 0.014(3) 0.016(2)
C27 0.047(4) 0.039(3) 0.030(3) 0.014(3) 0.008(3) 0.021(3)
C28 0.043(4) 0.050(4) 0.035(4) 0.025(3) 0.009(3) 0.023(3)
N1 0.040(3) 0.032(2) 0.047(3) 0.022(2) 0.027(3) 0.020(2)
N2 0.038(3) 0.030(2) 0.048(3) 0.021(2) 0.026(2) 0.025(2)
N3 0.039(3) 0.035(3) 0.044(3) 0.021(2) 0.019(2) 0.024(2)
N4 0.040(3) 0.035(3) 0.034(3) 0.021(2) 0.012(2) 0.019(2)
O1 0.022(2) 0.035(2) 0.047(2) 0.0198(19) 0.0169(18) 0.0144(17)
O2 0.040(2) 0.029(2) 0.043(3) 0.009(2) 0.019(2) 0.0125(19)
O3 0.030(2) 0.036(2) 0.055(3) 0.031(2) 0.020(2) 0.0181(18)
O4 0.054(3) 0.053(3) 0.127(5) 0.055(3) 0.055(3) 0.039(2)
O5 0.034(2) 0.055(3) 0.085(4) 0.041(3) 0.036(2) 0.033(2)
O6 0.030(2) 0.045(2) 0.041(2) 0.026(2) 0.0204(19) 0.0242(18)
O7 0.033(2) 0.065(3) 0.057(3) 0.039(2) 0.028(2) 0.037(2)
O8 0.032(2) 0.029(2) 0.064(3) 0.012(2) 0.025(2) 0.0140(17)
O9 0.022(2) 0.037(2) 0.051(3) 0.0168(19) 0.0156(19) 0.0144(17)
O10 0.043(3) 0.029(2) 0.177(7) 0.026(3) 0.047(4) 0.017(2)
O11 0.036(2) 0.047(2) 0.047(3) 0.023(2) 0.016(2) 0.011(2)
Zn1 0.0270(4) 0.0284(3) 0.0394(4) 0.0184(3) 0.0167(3) 0.0175(3)
Zn2 0.0268(4) 0.0327(4) 0.0430(4) 0.0215(3) 0.0144(3) 0.0179(3)

loop_
_atom_type_symbol
_atom_type_description
_atom_type_scat_dispersion_real
_atom_type_scat_dispersion_imag
_atom_type_scat_source
C C 0.0033 0.0016 'International Tables Vol C Tables 4.2.6.8 and 6.1.1.4'
H H 0.0000 0.0000 'International Tables Vol C Tables 4.2.6.8 and 6.1.1.4'
N N 0.0061 0.0033 'International Tables Vol C Tables 4.2.6.8 and 6.1.1.4'
O O 0.0106 0.0060 'International Tables Vol C Tables 4.2.6.8 and 6.1.1.4'
Zn Zn 0.2839 1.4301 'International Tables Vol C Tables 4.2.6.8 and 6.1.1.4'

loop_
_geom_angle_atom_site_label_1
_geom_angle_atom_site_label_2
_geom_angle_atom_site_label_3
_geom_angle
_geom_angle_site_symmetry_1
_geom_angle_site_symmetry_3
_geom_angle_publ_flag
O2 C1 O1 124.7(5) . . ?
O2 C1 C2 119.0(5) . . ?
O1 C1 C2 116.2(5) . . ?
C7 C2 C3 117.9(5) . . ?
C7 C2 C1 117.6(4) . . ?
C3 C2 C1 124.5(5) . . ?
C4 C3 C2 119.7(5) . . ?
C4 C3 C15 119.0(5) . 2_665 ?
C2 C3 C15 121.2(5) . 2_665 ?
C5 C4 C3 121.5(5) . . ?
C5 C4 H4 119.3 . . ?
C3 C4 H4 119.3 . . ?
C6 C5 C4 120.1(6) . . ?
C6 C5 H5 120.0 . . ?
C4 C5 H5 120.0 . . ?
C5 C6 C7 118.4(5) . . ?
C5 C6 H6 120.8 . . ?
C7 C6 H6 120.8 . . ?
C2 C7 O3 117.1(5) . . ?
C2 C7 C6 122.2(5) . . ?
O3 C7 C6 120.6(5) . . ?
C9 C8 O3 125.8(5) . . ?
C9 C8 C13 119.3(5) . . ?
O3 C8 C13 114.9(5) . . ?
C8 C9 C10 119.8(5) . . ?
C8 C9 H9 120.1 . . ?
C10 C9 H9 120.1 . . ?
C11 C10 C9 120.4(5) . . ?
C11 C10 C16 118.4(5) . 1_455 ?
C9 C10 C16 121.2(5) . 1_455 ?
C12 C11 C10 120.0(5) . . ?
C12 C11 H11 120.0 . . ?
C10 C11 H11 120.0 . . ?
C11 C12 C13 119.5(5) . . ?
C11 C12 C14 119.1(5) . . ?
C13 C12 C14 121.3(5) . . ?
C12 C13 C8 120.9(5) . . ?
C12 C13 H13 119.5 . . ?
C8 C13 H13 119.5 . . ?
O4 C14 O5 123.3(5) . . ?
O4 C14 C12 120.7(5) . . ?
O5 C14 C12 116.0(5) . . ?
O7 C15 O6 123.4(5) . . ?
O7 C15 C3 120.1(5) . 2_665 ?
O6 C15 C3 116.5(5) . 2_665 ?
O10 C16 O9 122.6(5) . . ?
O10 C16 C10 119.1(5) . 1_655 ?
O9 C16 C10 118.2(5) . 1_655 ?
C18 C17 N1 110.6(6) . . ?
C18 C17 H17 124.7 . . ?
N1 C17 H17 124.7 . . ?
C17 C18 N2 105.3(5) . . ?
C17 C18 H18 127.4 . . ?
N2 C18 H18 127.4 . . ?
N1 C19 N2 111.7(5) . . ?
N1 C19 H19 124.1 . . ?
N2 C19 H19 124.1 . . ?
C21 C20 C22 118.9(5) . 2_755 ?
C21 C20 H20 120.6 . . ?
C22 C20 H20 120.6 2_755 . ?
C22 C21 C20 121.4(5) . . ?
C22 C21 N2 119.0(5) . . ?
C20 C21 N2 119.6(5) . . ?
C21 C22 C20 119.8(5) . 2_755 ?
C21 C22 H22 120.1 . . ?
C20 C22 H22 120.1 2_755 . ?
C24 C23 N3 109.3(5) . . ?
C24 C23 H23 125.4 . . ?
N3 C23 H23 125.4 . . ?
C23 C24 N4 107.3(6) . . ?
C23 C24 H24 126.4 . . ?
N4 C24 H24 126.4 . . ?
N3 C25 N4 111.1(5) . . ?
N3 C25 H25 124.4 . . ?
N4 C25 H25 124.4 . . ?
C28 C26 C27 120.0(5) 2_746 . ?
C28 C26 N4 120.9(5) 2_746 . ?
C27 C26 N4 119.1(5) . . ?
C28 C27 C26 120.6(5) . . ?
C28 C27 H27 119.7 . . ?
C26 C27 H27 119.7 . . ?
C26 C28 C27 119.4(5) 2_746 . ?
C26 C28 H28 120.3 2_746 . ?
C27 C28 H28 120.3 . . ?
C19 N1 C17 105.3(5) . . ?
C19 N1 Zn1 130.0(4) . . ?
C17 N1 Zn1 123.8(4) . . ?
C19 N2 C18 107.1(4) . . ?
C19 N2 C21 127.5(5) . . ?
C18 N2 C21 125.4(5) . . ?
C25 N3 C23 106.4(5) . . ?
C25 N3 Zn2 123.6(4) . . ?
C23 N3 Zn2 130.0(4) . . ?
C25 N4 C24 106.0(5) . . ?
C25 N4 C26 124.7(5) . . ?
C24 N4 C26 129.3(5) . . ?
C1 O1 Zn1 115.1(3) . . ?
C8 O3 C7 119.2(4) . . ?
C14 O5 Zn2 108.8(4) . . ?
C15 O6 Zn1 110.6(3) . . ?
Zn1 O8 H8A 109.5 . . ?
Zn1 O8 H8C 109.5 . . ?
H8A O8 H8C 109.5 . . ?
C16 O9 Zn2 109.5(3) . . ?
Zn2 O11 H11A 109.4 . . ?
Zn2 O11 H11C 109.3 . . ?
H11A O11 H11C 109.5 . . ?
O6 Zn1 O1 113.55(16) . . ?
O6 Zn1 N1 121.23(18) . . ?
O1 Zn1 N1 107.28(17) . . ?
O6 Zn1 O8 111.78(17) . . ?
O1 Zn1 O8 99.47(16) . . ?
N1 Zn1 O8 100.68(17) . . ?
O5 Zn2 O9 99.01(16) . . ?
O5 Zn2 N3 119.1(2) . . ?
O9 Zn2 N3 112.11(18) . . ?
O5 Zn2 O11 110.99(18) . . ?
O9 Zn2 O11 114.37(17) . . ?
N3 Zn2 O11 101.94(18) . . ?

loop_
_geom_bond_atom_site_label_1
_geom_bond_atom_site_label_2
_geom_bond_distance
_geom_bond_site_symmetry_2
_geom_bond_publ_flag
C1 O2 1.235(6) . ?
C1 O1 1.268(6) . ?
C1 C2 1.510(8) . ?
C2 C7 1.387(7) . ?
C2 C3 1.395(7) . ?
C3 C4 1.381(8) . ?
C3 C15 1.506(8) 2_665 ?
C4 C5 1.377(8) . ?
C4 H4 0.9300 . ?
C5 C6 1.375(8) . ?
C5 H5 0.9300 . ?
C6 C7 1.395(8) . ?
C6 H6 0.9300 . ?
C7 O3 1.395(6) . ?
C8 C9 1.374(7) . ?
C8 O3 1.381(6) . ?
C8 C13 1.389(7) . ?
C9 C10 1.386(7) . ?
C9 H9 0.9300 . ?
C10 C11 1.383(7) . ?
C10 C16 1.494(8) 1_455 ?
C11 C12 1.372(8) . ?
C11 H11 0.9300 . ?
C12 C13 1.379(8) . ?
C12 C14 1.497(7) . ?
C13 H13 0.9300 . ?
C14 O4 1.223(7) . ?
C14 O5 1.285(7) . ?
C15 O7 1.231(6) . ?
C15 O6 1.268(7) . ?
C15 C3 1.506(8) 2_665 ?
C16 O10 1.219(7) . ?
C16 O9 1.268(6) . ?
C16 C10 1.494(8) 1_655 ?
C17 C18 1.345(8) . ?
C17 N1 1.355(8) . ?
C17 H17 0.9300 . ?
C18 N2 1.374(8) . ?
C18 H18 0.9300 . ?
C19 N1 1.312(7) . ?
C19 N2 1.328(6) . ?
C19 H19 0.9300 . ?
C20 C21 1.370(8) . ?
C20 C22 1.380(7) 2_755 ?
C20 H20 0.9300 . ?
C21 C22 1.360(7) . ?
C21 N2 1.438(6) . ?
C22 C20 1.380(7) 2_755 ?
C22 H22 0.9300 . ?
C23 C24 1.338(8) . ?
C23 N3 1.361(8) . ?
C23 H23 0.9300 . ?
C24 N4 1.370(8) . ?
C24 H24 0.9300 . ?
C25 N3 1.309(7) . ?
C25 N4 1.351(7) . ?
C25 H25 0.9300 . ?
C26 C28 1.371(8) 2_746 ?
C26 C27 1.381(8) . ?
C26 N4 1.420(6) . ?
C27 C28 1.377(8) . ?
C27 H27 0.9300 . ?
C28 C26 1.371(8) 2_746 ?
C28 H28 0.9300 . ?
N1 Zn1 1.982(4) . ?
N3 Zn2 1.997(5) . ?
O1 Zn1 1.974(4) . ?
O5 Zn2 1.939(4) . ?
O6 Zn1 1.944(4) . ?
O8 Zn1 2.006(4) . ?
O8 H8A 0.8500 . ?
O8 H8C 0.8500 . ?
O9 Zn2 1.978(4) . ?
O11 Zn2 2.011(4) . ?
O11 H11A 0.8500 . ?
O11 H11C 0.8500 . ?

loop_
_geom_torsion_atom_site_label_1
_geom_torsion_atom_site_label_2
_geom_torsion_atom_site_label_3
_geom_torsion_atom_site_label_4
_geom_torsion
_geom_torsion_site_symmetry_1
_geom_torsion_site_symmetry_2
_geom_torsion_site_symmetry_3
_geom_torsion_site_symmetry_4
_geom_torsion_publ_flag
O2 C1 C2 C7 91.6(6) . . . . ?
O1 C1 C2 C7 -84.7(6) . . . . ?
O2 C1 C2 C3 -87.6(6) . . . . ?
O1 C1 C2 C3 96.1(6) . . . . ?
C7 C2 C3 C4 4.2(8) . . . . ?
C1 C2 C3 C4 -176.6(5) . . . . ?
C7 C2 C3 C15 -172.8(5) . . . 2_665 ?
C1 C2 C3 C15 6.4(8) . . . 2_665 ?
C2 C3 C4 C5 -0.6(9) . . . . ?
C15 C3 C4 C5 176.4(5) 2_665 . . . ?
C3 C4 C5 C6 -2.0(9) . . . . ?
C4 C5 C6 C7 1.0(9) . . . . ?
C3 C2 C7 O3 178.4(4) . . . . ?
C1 C2 C7 O3 -0.8(7) . . . . ?
C3 C2 C7 C6 -5.4(8) . . . . ?
C1 C2 C7 C6 175.4(5) . . . . ?
C5 C6 C7 C2 2.8(8) . . . . ?
C5 C6 C7 O3 178.9(5) . . . . ?
O3 C8 C9 C10 177.9(5) . . . . ?
C13 C8 C9 C10 0.7(8) . . . . ?
C8 C9 C10 C11 -1.0(9) . . . . ?
C8 C9 C10 C16 176.9(5) . . . 1_455 ?
C9 C10 C11 C12 0.4(9) . . . . ?
C16 C10 C11 C12 -177.6(6) 1_455 . . . ?
C10 C11 C12 C13 0.5(9) . . . . ?
C10 C11 C12 C14 -179.9(5) . . . . ?
C11 C12 C13 C8 -0.8(9) . . . . ?
C14 C12 C13 C8 179.6(5) . . . . ?
C9 C8 C13 C12 0.2(8) . . . . ?
O3 C8 C13 C12 -177.3(5) . . . . ?
C11 C12 C14 O4 -11.9(9) . . . . ?
C13 C12 C14 O4 167.7(6) . . . . ?
C11 C12 C14 O5 170.8(6) . . . . ?
C13 C12 C14 O5 -9.6(9) . . . . ?
N1 C17 C18 N2 1.6(9) . . . . ?
C22 C20 C21 C22 0.5(10) 2_755 . . . ?
C22 C20 C21 N2 -179.9(5) 2_755 . . . ?
C20 C21 C22 C20 -0.5(10) . . . 2_755 ?
N2 C21 C22 C20 179.9(5) . . . 2_755 ?
N3 C23 C24 N4 -0.4(8) . . . . ?
C28 C26 C27 C28 2.0(10) 2_746 . . . ?
N4 C26 C27 C28 -179.9(5) . . . . ?
C26 C27 C28 C26 -2.0(10) . . . 2_746 ?
N2 C19 N1 C17 1.0(7) . . . . ?
N2 C19 N1 Zn1 170.1(4) . . . . ?
C18 C17 N1 C19 -1.7(8) . . . . ?
C18 C17 N1 Zn1 -171.6(5) . . . . ?
N1 C19 N2 C18 -0.1(7) . . . . ?
N1 C19 N2 C21 178.2(5) . . . . ?
C17 C18 N2 C19 -0.9(8) . . . . ?
C17 C18 N2 C21 -179.3(5) . . . . ?
C22 C21 N2 C19 -141.7(6) . . . . ?
C20 C21 N2 C19 38.7(8) . . . . ?
C22 C21 N2 C18 36.3(9) . . . . ?
C20 C21 N2 C18 -143.4(7) . . . . ?
N4 C25 N3 C23 0.3(7) . . . . ?
N4 C25 N3 Zn2 179.8(4) . . . . ?
C24 C23 N3 C25 0.1(7) . . . . ?
C24 C23 N3 Zn2 -179.4(4) . . . . ?
N3 C25 N4 C24 -0.5(7) . . . . ?
N3 C25 N4 C26 -179.9(5) . . . . ?
C23 C24 N4 C25 0.6(7) . . . . ?
C23 C24 N4 C26 179.9(5) . . . . ?
C28 C26 N4 C25 -32.7(9) 2_746 . . . ?
C27 C26 N4 C25 149.2(6) . . . . ?
C28 C26 N4 C24 148.1(7) 2_746 . . . ?
C27 C26 N4 C24 -30.0(9) . . . . ?
O2 C1 O1 Zn1 6.4(7) . . . . ?
C2 C1 O1 Zn1 -177.5(3) . . . . ?
C9 C8 O3 C7 2.9(8) . . . . ?
C13 C8 O3 C7 -179.8(5) . . . . ?
C2 C7 O3 C8 -118.2(5) . . . . ?
C6 C7 O3 C8 65.5(7) . . . . ?
O4 C14 O5 Zn2 6.6(8) . . . . ?
C12 C14 O5 Zn2 -176.2(4) . . . . ?
O7 C15 O6 Zn1 9.3(6) . . . . ?
C3 C15 O6 Zn1 -168.3(4) 2_665 . . . ?
O10 C16 O9 Zn2 10.7(8) . . . . ?
C10 C16 O9 Zn2 -166.5(4) 1_655 . . . ?
C15 O6 Zn1 O1 165.7(3) . . . . ?
C15 O6 Zn1 N1 -64.3(4) . . . . ?
C15 O6 Zn1 O8 54.1(4) . . . . ?
C1 O1 Zn1 O6 64.0(4) . . . . ?
C1 O1 Zn1 N1 -72.7(4) . . . . ?
C1 O1 Zn1 O8 -177.1(3) . . . . ?
C19 N1 Zn1 O6 68.4(6) . . . . ?
C17 N1 Zn1 O6 -124.4(5) . . . . ?
C19 N1 Zn1 O1 -158.9(5) . . . . ?
C17 N1 Zn1 O1 8.3(6) . . . . ?
C19 N1 Zn1 O8 -55.4(6) . . . . ?
C17 N1 Zn1 O8 111.8(5) . . . . ?
C14 O5 Zn2 O9 175.8(4) . . . . ?
C14 O5 Zn2 N3 -62.6(5) . . . . ?
C14 O5 Zn2 O11 55.2(5) . . . . ?
C16 O9 Zn2 O5 -170.0(4) . . . . ?
C16 O9 Zn2 N3 63.4(4) . . . . ?
C16 O9 Zn2 O11 -52.0(4) . . . . ?
C25 N3 Zn2 O5 163.1(4) . . . . ?
C23 N3 Zn2 O5 -17.4(6) . . . . ?
C25 N3 Zn2 O9 -82.1(5) . . . . ?
C23 N3 Zn2 O9 97.4(6) . . . . ?
C25 N3 Zn2 O11 40.7(5) . . . . ?
C23 N3 Zn2 O11 -139.9(5) . . . . ?

loop_
_platon_squeeze_void_nr
_platon_squeeze_void_average_x
_platon_squeeze_void_average_y
_platon_squeeze_void_average_z
_platon_squeeze_void_volume
_platon_squeeze_void_count_electrons
_platon_squeeze_void_content
1 0.500 1.000 0.500 136 37 ' '

_cod_database_fobs_code 2108683
